data_2217877
loop_
_publ_author_name
'Wang, Zuoxiang'
'Lan, Yan'
'Wu, Pingfeng'
'Huang, Liaocheng'

_publ_section_title
;Dichloridobis[3-methyl-4-phenyl-5-(2-pyridyl)-4<i>H</i>-1,2,4-triazole-\k^2^<i>N</i>^1^,<i>N</i>^5^]copper(II)
 3.33-hydrate
;
_journal_issue 4
_journal_name_full 'Acta Crystallographica Section E'
_journal_page_first m593
_journal_page_last m594
_journal_paper_doi 10.1107/S1600536808007630
_journal_volume 64
_journal_year 2008
_chemical_formula_iupac '[Cu Cl2 (C14 H12 N4)2], 3.33H2 O'
_chemical_formula_moiety 'C28 H24 Cl2 Cu N8, 3.33 H2 O'
_chemical_formula_sum 'C28 H30.66 Cl2 Cu N8 O3.33'
_chemical_formula_weight 667.04
_chemical_name_systematic
;
Dichloridobis[3-methyl-4-phenyl-5-(2-pyridyl)-4H-1,2,4-triazole-
\k^2^<i>N</i>^1^,<i>N</i>^5^]copper(II) 3.33-hydrate
;
_space_group_IT_number 148
_symmetry_cell_setting rhombohedral
_symmetry_space_group_name_Hall '-R 3'
_symmetry_space_group_name_H-M 'R -3 :H'
_atom_sites_solution_hydrogens geom
_atom_sites_solution_primary direct
_atom_sites_solution_secondary difmap
_audit_creation_method SHELXL-97
_cell_angle_alpha 90.00
_cell_angle_beta 90.00
_cell_angle_gamma 120.00
_cell_formula_units_Z 9
_cell_length_a 21.5496(13)
_cell_length_b 21.5496(13)
_cell_length_c 17.619(2)
_cell_measurement_reflns_used 3501
_cell_measurement_temperature 293(2)
_cell_measurement_theta_max 23.89
_cell_measurement_theta_min 2.46
_cell_volume 7085.8(10)
_computing_cell_refinement 'SAINT (Bruker, 2000)'
_computing_data_collection 'SMART (Bruker, 2000)'
_computing_data_reduction 'SAINT (Bruker, 2000)'
_computing_molecular_graphics 'SHELXTL (Sheldrick, 2008)'
_computing_publication_material 'SHELXTL (Sheldrick, 2008)'
_computing_structure_refinement 'SHELXTL (Sheldrick, 2008)'
_computing_structure_solution 'SHELXTL (Sheldrick, 2008)'
_diffrn_ambient_temperature 293(2)
_diffrn_measured_fraction_theta_full 1.000
_diffrn_measured_fraction_theta_max 1.000
_diffrn_measurement_device_type 'Bruker SMART APEX CCD'
_diffrn_measurement_method '\f and \w scans'
_diffrn_radiation_monochromator graphite
_diffrn_radiation_source 'sealed tube'
_diffrn_radiation_type MoK\a
_diffrn_radiation_wavelength 0.71073
_diffrn_reflns_av_R_equivalents 0.0546
_diffrn_reflns_av_sigmaI/netI 0.0685
_diffrn_reflns_limit_h_max 26
_diffrn_reflns_limit_h_min -26
_diffrn_reflns_limit_k_max 26
_diffrn_reflns_limit_k_min -21
_diffrn_reflns_limit_l_max 19
_diffrn_reflns_limit_l_min -21
_diffrn_reflns_number 12784
_diffrn_reflns_theta_full 26.00
_diffrn_reflns_theta_max 26.00
_diffrn_reflns_theta_min 1.89
_diffrn_standards_number 0
_exptl_absorpt_coefficient_mu 0.907
_exptl_absorpt_correction_T_max 0.82
_exptl_absorpt_correction_T_min 0.78
_exptl_absorpt_correction_type multi-scan
_exptl_absorpt_process_details '(SADABS; Bruker, 2000)'
_exptl_crystal_colour blue
_exptl_crystal_density_diffrn 1.407
_exptl_crystal_density_method 'not measured'
_exptl_crystal_description polyhedron
_exptl_crystal_F_000 3099
_exptl_crystal_size_max 0.28
_exptl_crystal_size_mid 0.26
_exptl_crystal_size_min 0.22
_refine_diff_density_max 0.307
_refine_diff_density_min -0.819
_refine_ls_extinction_method none
_refine_ls_goodness_of_fit_ref 1.064
_refine_ls_hydrogen_treatment constr
_refine_ls_matrix_type full
_refine_ls_number_parameters 194
_refine_ls_number_reflns 3091
_refine_ls_number_restraints 0
_refine_ls_restrained_S_all 1.064
_refine_ls_R_factor_all 0.0868
_refine_ls_R_factor_gt 0.0569
_refine_ls_shift/su_max 0.000
_refine_ls_shift/su_mean 0.000
_refine_ls_structure_factor_coef Fsqd
_refine_ls_weighting_details 'calc w=1/[\s^2^(Fo^2^)+(0.05P)^2^] where P=(Fo^2^+2Fc^2^)/3'
_refine_ls_weighting_scheme calc
_refine_ls_wR_factor_gt 0.1080
_refine_ls_wR_factor_ref 0.1135
_reflns_number_gt 2155
_reflns_number_total 3091
_reflns_threshold_expression >2sigma(I)
_cod_data_source_file cf2182.cif
_cod_data_source_block I
_cod_depositor_comments
;
The following automatic conversions were performed:
'_symmetry_cell_setting' value 'Rhombohedral' changed to 'rhombohedral'
according to '/home/saulius/struct/CIF-dictionaries/cif_core.dic'
dictionary named 'cif_core.dic' version 2.4.1 from 2010-06-29.

Automatic conversion script
Id: cif_fix_enum 1527 2010-12-29 10:47:43Z saulius 

The following automatic conversions were performed:

'_symmetry_cell_setting' value 'Rhombohedral' changed to
'rhombohedral' according to
/home/saulius/struct/CIF-dictionaries/cif_core.dic dictionary named
'cif_core.dic' version 2.4.1 from 2010-06-29.

Automatic conversion script
Id: cif_fix_values 1715 2011-07-08 13:25:40Z adriana 
;
_cod_original_cell_volume 7086.0(10)
_cod_original_sg_symbol_H-M 'R -3'
_cod_original_formula_sum 'C28 H30.66 Cl2 Cu1 N8 O3.33'
_cod_database_code 2217877
_cod_database_fobs_code 2217877

loop_
_symmetry_equiv_pos_as_xyz
'x, y, z'
'-y, x-y, z'
'-x+y, -x, z'
'x+2/3, y+1/3, z+1/3'
'-y+2/3, x-y+1/3, z+1/3'
'-x+y+2/3, -x+1/3, z+1/3'
'x+1/3, y+2/3, z+2/3'
'-y+1/3, x-y+2/3, z+2/3'
'-x+y+1/3, -x+2/3, z+2/3'
'-x, -y, -z'
'y, -x+y, -z'
'x-y, x, -z'
'-x+2/3, -y+1/3, -z+1/3'
'y+2/3, -x+y+1/3, -z+1/3'
'x-y+2/3, x+1/3, -z+1/3'
'-x+1/3, -y+2/3, -z+2/3'
'y+1/3, -x+y+2/3, -z+2/3'
'x-y+1/3, x+2/3, -z+2/3'

loop_
_atom_site_type_symbol
_atom_site_label
_atom_site_fract_x
_atom_site_fract_y
_atom_site_fract_z
_atom_site_U_iso_or_equiv
_atom_site_adp_type
_atom_site_calc_flag
_atom_site_refinement_flags
_atom_site_occupancy
Cu Cu1 0.5000 1.0000 1.0000 0.04781(19) Uani d S 1
C C1 0.56211(17) 0.87212(17) 0.88733(16) 0.0408(7) Uani d . 1
C C2 0.54547(13) 0.96307(14) 0.86885(15) 0.0280(6) Uani d . 1
C C3 0.53495(14) 1.02034(15) 0.84128(15) 0.0292(6) Uani d . 1
C C4 0.54676(16) 1.04762(16) 0.76855(16) 0.0366(7) Uani d . 1
H H4 0.5626 1.0287 0.7307 0.044 Uiso calc R 1
C C5 0.53496(19) 1.10252(19) 0.75306(16) 0.0459(8) Uani d . 1
H H5 0.5416 1.1206 0.7040 0.055 Uiso calc R 1
C C6 0.51311(18) 1.13172(19) 0.80953(16) 0.0444(8) Uani d . 1
H H6 0.5053 1.1696 0.7995 0.053 Uiso calc R 1
C C7 0.50315(17) 1.10251(16) 0.88239(17) 0.0412(7) Uani d . 1
H H7 0.4894 1.1222 0.9214 0.049 Uiso calc R 1
C C8 0.57362(19) 0.81162(17) 0.87105(17) 0.0445(8) Uani d . 1
H H8A 0.6136 0.8167 0.9001 0.067 Uiso calc R 1
H H8B 0.5834 0.8112 0.8179 0.067 Uiso calc R 1
H H8C 0.5314 0.7675 0.8845 0.067 Uiso calc R 1
C C9 0.56300(18) 0.90787(16) 0.74991(16) 0.0380(7) Uani d . 1
C C10 0.4997(2) 0.86341(18) 0.71288(19) 0.0504(8) Uani d . 1
H H10 0.4565 0.8395 0.7389 0.061 Uiso calc R 1
C C11 0.5032(2) 0.8556(2) 0.6345(2) 0.0574(9) Uani d . 1
H H11 0.4617 0.8262 0.6072 0.069 Uiso calc R 1
C C12 0.56770(19) 0.89132(18) 0.59789(17) 0.0458(8) Uani d . 1
H H12 0.5696 0.8859 0.5457 0.055 Uiso calc R 1
C C13 0.6281(2) 0.9340(2) 0.6358(2) 0.0563(9) Uani d . 1
H H13 0.6711 0.9579 0.6093 0.068 Uiso calc R 1
C C14 0.62835(19) 0.94346(18) 0.71455(19) 0.0509(8) Uani d . 1
H H14 0.6704 0.9722 0.7413 0.061 Uiso calc R 1
N N4 0.54193(13) 0.94977(13) 0.94163(13) 0.0361(6) Uani d . 1
N N5 0.55287(15) 0.89213(14) 0.95473(14) 0.0411(6) Uani d . 1
N N6 0.55975(13) 0.91589(13) 0.83203(13) 0.0333(5) Uani d . 1
N N7 0.51276(12) 1.04744(13) 0.89762(13) 0.0356(6) Uani d . 1
Cl Cl1 0.37209(5) 0.88666(5) 0.95079(5) 0.0581(3) Uani d . 1
O O1 0.38596(12) 0.77383(11) 0.85941(11) 0.0424(5) Uani d . 1
H H1D 0.3825 0.8054 0.8850 0.051 Uiso d R 1
H H1A 0.3444 0.7409 0.8465 0.051 Uiso d R 1
O O2 0.3333 0.6667 0.7377(2) 0.0567(11) Uani d S 1
H H2A 0.2895 0.6359 0.7304 0.068 Uiso d PR 0.334
H H2B 0.3504 0.6925 0.6983 0.068 Uiso d PR 0.334
O O3 0.6667 0.3333 0.70495(19) 0.0428(9) Uani d S 1
H H3A 0.6650 0.3103 0.6651 0.051 Uiso d PR 0.3333
H H3C 0.6474 0.3042 0.7416 0.051 Uiso d PR 0.3333

loop_
_atom_site_aniso_label
_atom_site_aniso_U_11
_atom_site_aniso_U_22
_atom_site_aniso_U_33
_atom_site_aniso_U_12
_atom_site_aniso_U_13
_atom_site_aniso_U_23
Cu1 0.0484(3) 0.0501(4) 0.0456(4) 0.0251(3) 0.0044(3) 0.0055(3)
C1 0.0531(19) 0.0518(18) 0.0298(17) 0.0356(16) 0.0098(14) 0.0032(14)
C2 0.0275(14) 0.0340(15) 0.0229(13) 0.0158(12) 0.0030(11) -0.0039(11)
C3 0.0295(14) 0.0369(15) 0.0227(13) 0.0178(12) 0.0003(11) -0.0025(11)
C4 0.0469(17) 0.0542(18) 0.0184(13) 0.0326(15) -0.0003(12) -0.0004(13)
C5 0.062(2) 0.068(2) 0.0205(14) 0.0417(19) 0.0051(14) 0.0132(15)
C6 0.064(2) 0.062(2) 0.0292(15) 0.0477(18) 0.0059(15) 0.0107(15)
C7 0.060(2) 0.0531(19) 0.0302(15) 0.0429(16) 0.0118(14) 0.0119(14)
C8 0.065(2) 0.052(2) 0.0315(17) 0.0406(18) 0.0071(15) 0.0038(14)
C9 0.064(2) 0.0440(17) 0.0176(14) 0.0356(16) 0.0047(14) -0.0010(12)
C10 0.064(2) 0.053(2) 0.0408(18) 0.0341(18) 0.0118(17) 0.0035(16)
C11 0.062(2) 0.070(2) 0.0377(19) 0.031(2) -0.0055(18) -0.0072(18)
C12 0.070(2) 0.057(2) 0.0244(16) 0.0420(19) 0.0051(16) -0.0025(14)
C13 0.063(2) 0.068(2) 0.042(2) 0.036(2) -0.0001(18) 0.0004(18)
C14 0.050(2) 0.055(2) 0.0416(19) 0.0214(17) -0.0045(16) -0.0022(16)
N4 0.0456(14) 0.0424(14) 0.0237(13) 0.0245(12) 0.0007(10) 0.0104(10)
N5 0.0589(17) 0.0484(15) 0.0291(13) 0.0367(14) 0.0058(12) 0.0062(11)
N6 0.0484(15) 0.0400(13) 0.0197(11) 0.0282(12) 0.0069(10) -0.0004(10)
N7 0.0401(13) 0.0454(14) 0.0329(13) 0.0303(12) -0.0029(11) -0.0059(11)
Cl1 0.0439(5) 0.0671(6) 0.0520(5) 0.0191(4) 0.0020(4) 0.0033(4)
O1 0.0534(13) 0.0488(13) 0.0327(11) 0.0313(11) 0.0046(10) 0.0029(10)
O2 0.0633(16) 0.0633(16) 0.043(3) 0.0317(8) 0.000 0.000
O3 0.0519(14) 0.0519(14) 0.0245(18) 0.0259(7) 0.000 0.000

loop_
_atom_type_symbol
_atom_type_description
_atom_type_scat_dispersion_real
_atom_type_scat_dispersion_imag
_atom_type_scat_source
C C 0.0033 0.0016 'International Tables Vol C Tables 4.2.6.8 and 6.1.1.4'
H H 0.0000 0.0000 'International Tables Vol C Tables 4.2.6.8 and 6.1.1.4'
N N 0.0061 0.0033 'International Tables Vol C Tables 4.2.6.8 and 6.1.1.4'
O O 0.0106 0.0060 'International Tables Vol C Tables 4.2.6.8 and 6.1.1.4'
Cu Cu 0.3201 1.2651 'International Tables Vol C Tables 4.2.6.8 and 6.1.1.4'
Cl Cl 0.1484 0.1585 'International Tables Vol C Tables 4.2.6.8 and 6.1.1.4'

loop_
_geom_angle_atom_site_label_1
_geom_angle_atom_site_label_2
_geom_angle_atom_site_label_3
_geom_angle_site_symmetry_1
_geom_angle_site_symmetry_3
_geom_angle
_geom_angle_publ_flag
N4 Cu1 N4 10_677 . 180.0000(10) ?
N4 Cu1 N7 10_677 . 99.70(9) yes
N4 Cu1 N7 . . 80.30(9) yes
N4 Cu1 N7 10_677 10_677 80.30(9) ?
N4 Cu1 N7 . 10_677 99.70(9) ?
N7 Cu1 N7 . 10_677 180.0000(10) ?
N4 Cu1 Cl1 10_677 . 96.83(8) yes
N4 Cu1 Cl1 . . 83.17(8) yes
N7 Cu1 Cl1 . . 89.45(7) yes
N4 Cu1 Cl1 10_677 10_677 83.17(8) ?
N4 Cu1 Cl1 . 10_677 96.83(8) ?
N7 Cu1 Cl1 . 10_677 90.55(7) yes
N7 Cu1 Cl1 10_677 10_677 89.45(7) ?
Cl1 Cu1 Cl1 . 10_677 180.00(4) ?
N5 C1 N6 . . 110.6(3) ?
N5 C1 C8 . . 126.0(3) ?
N6 C1 C8 . . 123.4(3) ?
N4 C2 N6 . . 108.2(2) ?
N4 C2 C3 . . 120.0(2) ?
N6 C2 C3 . . 131.8(2) ?
N7 C3 C4 . . 121.8(3) ?
N7 C3 C2 . . 111.2(2) ?
C4 C3 C2 . . 127.0(2) ?
C5 C4 C3 . . 118.9(3) ?
C5 C4 H4 . . 120.5 ?
C3 C4 H4 . . 120.5 ?
C4 C5 C6 . . 120.6(3) ?
C4 C5 H5 . . 119.7 ?
C6 C5 H5 . . 119.7 ?
C5 C6 C7 . . 117.9(3) ?
C5 C6 H6 . . 121.1 ?
C7 C6 H6 . . 121.1 ?
N7 C7 C6 . . 122.0(3) ?
N7 C7 H7 . . 119.0 ?
C6 C7 H7 . . 119.0 ?
C1 C8 H8A . . 109.5 ?
C1 C8 H8B . . 109.5 ?
H8A C8 H8B . . 109.5 ?
C1 C8 H8C . . 109.5 ?
H8A C8 H8C . . 109.5 ?
H8B C8 H8C . . 109.5 ?
C14 C9 C10 . . 123.8(3) ?
C14 C9 N6 . . 118.7(3) ?
C10 C9 N6 . . 117.5(3) ?
C9 C10 C11 . . 117.3(3) ?
C9 C10 H10 . . 121.4 ?
C11 C10 H10 . . 121.4 ?
C12 C11 C10 . . 119.9(3) ?
C12 C11 H11 . . 120.1 ?
C10 C11 H11 . . 120.1 ?
C13 C12 C11 . . 121.2(3) ?
C13 C12 H12 . . 119.4 ?
C11 C12 H12 . . 119.4 ?
C12 C13 C14 . . 121.7(3) ?
C12 C13 H13 . . 119.2 ?
C14 C13 H13 . . 119.2 ?
C9 C14 C13 . . 116.1(3) ?
C9 C14 H14 . . 121.9 ?
C13 C14 H14 . . 121.9 ?
C2 N4 N5 . . 109.9(2) ?
C2 N4 Cu1 . . 112.15(18) ?
N5 N4 Cu1 . . 135.90(18) ?
C1 N5 N4 . . 105.3(2) ?
C2 N6 C1 . . 105.9(2) ?
C2 N6 C9 . . 126.9(2) ?
C1 N6 C9 . . 126.8(2) ?
C7 N7 C3 . . 118.9(3) ?
C7 N7 Cu1 . . 126.0(2) ?
C3 N7 Cu1 . . 115.07(19) ?
H1D O1 H1A . . 109.5 ?
H2A O2 H2B . . 109.5 ?
H3A O3 H3C . . 109.5 ?

loop_
_geom_bond_atom_site_label_1
_geom_bond_atom_site_label_2
_geom_bond_site_symmetry_2
_geom_bond_distance
_geom_bond_publ_flag
Cu1 N4 10_677 2.006(2) ?
Cu1 N4 . 2.006(2) yes
Cu1 N7 . 2.023(2) yes
Cu1 N7 10_677 2.023(2) ?
Cu1 Cl1 . 2.7537(9) yes
Cu1 Cl1 10_677 2.7537(9) ?
C1 N5 . 1.312(4) ?
C1 N6 . 1.375(4) ?
C1 C8 . 1.472(4) ?
C2 N4 . 1.308(3) ?
C2 N6 . 1.365(3) ?
C2 C3 . 1.446(4) ?
C3 N7 . 1.354(3) ?
C3 C4 . 1.380(4) ?
C4 C5 . 1.356(4) ?
C4 H4 . 0.930 ?
C5 C6 . 1.380(4) ?
C5 H5 . 0.930 ?
C6 C7 . 1.398(4) ?
C6 H6 . 0.930 ?
C7 N7 . 1.330(4) ?
C7 H7 . 0.930 ?
C8 H8A . 0.960 ?
C8 H8B . 0.960 ?
C8 H8C . 0.960 ?
C9 C14 . 1.371(5) ?
C9 C10 . 1.377(5) ?
C9 N6 . 1.463(3) ?
C10 C11 . 1.398(5) ?
C10 H10 . 0.930 ?
C11 C12 . 1.368(5) ?
C11 H11 . 0.930 ?
C12 C13 . 1.338(5) ?
C12 H12 . 0.930 ?
C13 C14 . 1.402(5) ?
C13 H13 . 0.930 ?
C14 H14 . 0.930 ?
N4 N5 . 1.395(3) ?
O1 H1D . 0.850 ?
O1 H1A . 0.850 ?
O2 H2A . 0.850 ?
O2 H2B . 0.8499 ?
O3 H3A . 0.850 ?
O3 H3C . 0.850 ?

loop_
_geom_hbond_atom_site_label_D
_geom_hbond_atom_site_label_H
_geom_hbond_atom_site_label_A
_geom_hbond_site_symmetry_A
_geom_hbond_distance_DH
_geom_hbond_distance_HA
_geom_hbond_distance_DA
_geom_hbond_angle_DHA
O1 H1D Cl1 . 0.85 2.20 3.053(2) 179.3
O1 H1A O2 . 0.85 2.43 2.932(3) 118.5
O2 H2B O2 13_566 0.85 1.88 2.505(8) 129.6
